data_1532054
loop_
_publ_author_name
Ragini
'Ranjan, R.'
'Pandey, D.'
'Mishra, S.K.'

_publ_section_title
;
 Room temperature structure of Pb (Zrx Ti1-x) O3 around the morphotropic
 phase boundary region: a Rietveld study
;
_journal_name_full 'Journal of Applied Physics'
_journal_page_first 3266
_journal_page_last 3274
_journal_volume 92
_journal_year 2002
_chemical_formula_sum 'O3 Pb Ti0.475 Zr0.525'
_chemical_name_systematic 'Pb (Zr0.525 Ti0.475) O3'
_space_group_IT_number 8
_symmetry_space_group_name_Hall 'C -2y'
_symmetry_space_group_name_H-M 'C 1 m 1'
_cell_angle_alpha 90
_cell_angle_beta 90.49
_cell_angle_gamma 90
_cell_formula_units_Z 2
_cell_length_a 5.7532
_cell_length_b 5.738
_cell_length_c 4.09
_cell_volume 135.014
_citation_journal_id_ASTM JAPIAU
_cod_data_source_file Ragini_JAPIAU_2002_1939.cif
_cod_data_source_block O3Pb1Ti0.475Zr0.525
_cod_original_cell_volume 135.0136
_cod_original_formula_sum 'O3 Pb1 Ti0.475 Zr0.525'
_cod_database_code 1532054

loop_
_symmetry_equiv_pos_as_xyz
x,y,z
x,-y,z
x+1/2,y+1/2,z
x+1/2,-y+1/2,z

loop_
_atom_site_label
_atom_site_type_symbol
_atom_site_fract_x
_atom_site_fract_y
_atom_site_fract_z
_atom_site_occupancy
_atom_site_U_iso_or_equiv
Pb1 Pb+2 0 0 0 1 0.0
Zr1 Zr+4 0.517 0 0.443 0.525 0.0
Ti1 Ti+4 0.517 0 0.443 0.475 0.0
O1 O-2 0.56 0 0.89 1 0.0
O2 O-2 0.31 0.23 0.46 1 0.0
